data_4509500
loop_
_publ_author_name
'Boldog, Ishtvan'
'Daran, Jean-Claude'
'Chernega, Alexander N.'
'Rusanov, Eduard B.'
'Krautscheid, Harald'
'Domasevitch, Konstantin V.'

_publ_section_title
;
 Hydrogen Bonding Patterns and Supramolecular Structure of
 4,4&#x2032;-Bipyrazolium Salts
;
_journal_issue 6
_journal_name_full 'Crystal Growth &amp; Design'
_journal_page_first 2895
_journal_paper_doi 10.1021/cg9002109
_journal_volume 9
_journal_year 2009
_chemical_formula_moiety 'C6 H8 N4, 2(Cl)'
_chemical_formula_sum 'C6 H8 Cl2 N4'
_chemical_formula_weight 207.06
_chemical_name_systematic
; 
4,4'-bipyrazolium chloride 
;
_space_group_IT_number 15
_space_group_name_Hall '-C 2yc'
_symmetry_cell_setting monoclinic
_symmetry_Int_Tables_number 15
_symmetry_space_group_name_Hall '-C 2yc'
_symmetry_space_group_name_H-M 'C 1 2/c 1'
_atom_sites_solution_hydrogens difmap
_atom_sites_solution_primary direct
_atom_sites_solution_secondary difmap
_audit_creation_method SHELXL-97
_cell_angle_alpha 90.00
_cell_angle_beta 110.54(3)
_cell_angle_gamma 90.00
_cell_formula_units_Z 4
_cell_length_a 12.989(3)
_cell_length_b 10.899(2)
_cell_length_c 6.8670(10)
_cell_measurement_reflns_used 20
_cell_measurement_temperature 293(2)
_cell_measurement_theta_max 21.0
_cell_measurement_theta_min 12.4
_cell_volume 910.3(3)
_computing_cell_refinement 'Stoe DIF4'
_computing_data_collection 'Stoe DIF4'
_computing_data_reduction 'Stoe REDU4'
_computing_molecular_graphics 'Diamond 2.1c (Brandenburg, 1999)'
_computing_publication_material 'SHELXL-97 (Sheldrick, 1997)'
_computing_structure_refinement 'SHELXL-97 (Sheldrick, 1997)'
_computing_structure_solution 'SHELXS-97 (Sheldrick, 1990)'
_diffrn_ambient_temperature 293(2)
_diffrn_measured_fraction_theta_full 0.997
_diffrn_measured_fraction_theta_max 0.997
_diffrn_measurement_device_type 'Stoe Stadi 4'
_diffrn_measurement_method 'non-profiled \w-2\q scans'
_diffrn_radiation_monochromator graphite
_diffrn_radiation_source 'fine-focus sealed tube'
_diffrn_radiation_type MoK\a
_diffrn_radiation_wavelength 0.71073
_diffrn_reflns_av_R_equivalents 0.0897
_diffrn_reflns_av_sigmaI/netI 0.0117
_diffrn_reflns_limit_h_max 16
_diffrn_reflns_limit_h_min -9
_diffrn_reflns_limit_k_max 13
_diffrn_reflns_limit_k_min -10
_diffrn_reflns_limit_l_max 8
_diffrn_reflns_limit_l_min -8
_diffrn_reflns_number 1367
_diffrn_reflns_theta_full 27.00
_diffrn_reflns_theta_max 27.00
_diffrn_reflns_theta_min 2.51
_diffrn_standards_decay_% 0
_diffrn_standards_interval_time 120
_diffrn_standards_number 3
_exptl_absorpt_coefficient_mu 0.663
_exptl_absorpt_correction_T_max 0.89383
_exptl_absorpt_correction_T_min 0.86389
_exptl_absorpt_correction_type psi-scan
_exptl_absorpt_process_details '(North et al., 1968)'
_exptl_crystal_colour colorless
_exptl_crystal_density_diffrn 1.511
_exptl_crystal_density_method 'not measured'
_exptl_crystal_description blocks
_exptl_crystal_F_000 424
_exptl_crystal_size_max 0.22
_exptl_crystal_size_mid 0.22
_exptl_crystal_size_min 0.17
_refine_diff_density_max 0.523
_refine_diff_density_min -0.285
_refine_diff_density_rms 0.094
_refine_ls_extinction_coef 0.017(2)
_refine_ls_extinction_expression Fc^*^=kFc[1+0.001xFc^2^\l^3^/sin(2\q)]^-1/4^
_refine_ls_extinction_method SHELXL
_refine_ls_goodness_of_fit_ref 1.062
_refine_ls_hydrogen_treatment refall
_refine_ls_matrix_type full
_refine_ls_number_parameters 73
_refine_ls_number_reflns 989
_refine_ls_number_restraints 0
_refine_ls_restrained_S_all 1.062
_refine_ls_R_factor_all 0.0353
_refine_ls_R_factor_gt 0.0297
_refine_ls_shift/su_max 0.001
_refine_ls_shift/su_mean 0.000
_refine_ls_structure_factor_coef Fsqd
_refine_ls_weighting_details 'w=1/[\s^2^(Fo^2^)+(0.0557P)^2^+0.3287P] where P=(Fo^2^+2Fc^2^)/3'
_refine_ls_weighting_scheme calc
_refine_ls_wR_factor_gt 0.0808
_refine_ls_wR_factor_ref 0.0844
_reflns_number_gt 859
_reflns_number_total 989
_reflns_threshold_expression >2sigma(I)
_cod_data_source_file cg9002109sup1.cif
_cod_data_source_block (1)
_cod_depositor_comments
;
The following automatic conversions were performed:

'_refine_ls_weighting_scheme' value 'calc
w=1/[\s^2^(Fo^2^)+(0.0557P)^2^+0.3287P] where P=(Fo^2^+2Fc^2^)/3' was
changed to 'calc'. New tag '_refine_ls_weighting_details' was
created. The value of the new tag was set to
'w=1/[\s^2^(Fo^2^)+(0.0557P)^2^+0.3287P] where P=(Fo^2^+2Fc^2^)/3'.

Automatic conversion script
Id: cif_fix_values 3143 2015-03-26 13:38:13Z robertas 
;
_cod_original_sg_symbol_H-M C2/c
_cod_database_code 4509500

loop_
_symmetry_equiv_pos_as_xyz
'x, y, z'
'-x, y, -z+1/2'
'x+1/2, y+1/2, z'
'-x+1/2, y+1/2, -z+1/2'
'-x, -y, -z'
'x, -y, z-1/2'
'-x+1/2, -y+1/2, -z'
'x+1/2, -y+1/2, z-1/2'

loop_
_atom_site_label
_atom_site_type_symbol
_atom_site_fract_x
_atom_site_fract_y
_atom_site_fract_z
_atom_site_U_iso_or_equiv
_atom_site_adp_type
_atom_site_occupancy
_atom_site_calc_flag
_atom_site_refinement_flags
Cl1 Cl 0.32500(3) 0.86888(3) 0.20873(6) 0.0368(2) Uani 1 d .
C2 C 0.0000 0.80069(16) 0.2500 0.0245(4) Uani 1 d S
C3 C 0.0000 0.93422(16) 0.2500 0.0241(4) Uani 1 d S
N2 N 0.05477(11) 1.12736(11) 0.2767(2) 0.0328(3) Uani 1 d .
N1 N 0.04955(10) 0.60824(12) 0.2412(2) 0.0335(3) Uani 1 d .
C4 C 0.09039(12) 1.01211(13) 0.2930(2) 0.0299(3) Uani 1 d .
C1 C 0.08243(12) 0.72310(13) 0.2372(2) 0.0313(3) Uani 1 d .
H4 H 0.1436(16) 0.7434(18) 0.212(3) 0.048(5) Uiso 1 d .
H3 H 0.1621(17) 0.992(2) 0.325(3) 0.067(6) Uiso 1 d .
H1 H 0.0802(18) 0.539(2) 0.237(3) 0.058(6) Uiso 1 d .
H2 H 0.0852(19) 1.200(2) 0.286(3) 0.069(7) Uiso 1 d .

loop_
_atom_site_aniso_label
_atom_site_aniso_U_11
_atom_site_aniso_U_22
_atom_site_aniso_U_33
_atom_site_aniso_U_23
_atom_site_aniso_U_13
_atom_site_aniso_U_12
Cl1 0.0300(3) 0.0202(2) 0.0616(3) -0.00349(13) 0.01761(19) -0.00148(11)
C2 0.0264(9) 0.0197(9) 0.0282(8) 0.000 0.0105(7) 0.000
C3 0.0273(9) 0.0190(9) 0.0273(8) 0.000 0.0114(7) 0.000
N2 0.0399(7) 0.0192(6) 0.0428(7) -0.0027(4) 0.0189(6) -0.0058(5)
N1 0.0367(7) 0.0193(6) 0.0460(7) 0.0005(5) 0.0163(6) 0.0054(5)
C4 0.0296(7) 0.0228(7) 0.0385(7) -0.0020(5) 0.0134(5) -0.0026(5)
C1 0.0311(7) 0.0230(7) 0.0430(7) 0.0012(5) 0.0171(6) 0.0024(5)

loop_
_atom_type_symbol
_atom_type_description
_atom_type_scat_dispersion_real
_atom_type_scat_dispersion_imag
_atom_type_scat_source
C C 0.0033 0.0016 'International Tables Vol C Tables 4.2.6.8 and 6.1.1.4'
H H 0.0000 0.0000 'International Tables Vol C Tables 4.2.6.8 and 6.1.1.4'
N N 0.0061 0.0033 'International Tables Vol C Tables 4.2.6.8 and 6.1.1.4'
Cl Cl 0.1484 0.1585 'International Tables Vol C Tables 4.2.6.8 and 6.1.1.4'

loop_
_geom_angle_atom_site_label_1
_geom_angle_atom_site_label_2
_geom_angle_atom_site_label_3
_geom_angle
_geom_angle_site_symmetry_1
_geom_angle_site_symmetry_3
C1 C2 C1 105.13(17) 2 .
C1 C2 C3 127.44(8) 2 .
C1 C2 C3 127.44(8) . .
C4 C3 C4 104.96(17) . 2
C4 C3 C2 127.52(8) . .
C4 C3 C2 127.52(8) 2 .
C4 N2 N2 109.14(8) . 2
C4 N2 H2 135.3(16) . .
N2 N2 H2 115.4(15) 2 .
C1 N1 N1 109.25(8) . 2
C1 N1 H1 132.2(15) . .
N1 N1 H1 118.6(15) 2 .
N2 C4 C3 108.38(13) . .
N2 C4 H3 123.0(16) . .
C3 C4 H3 128.7(16) . .
N1 C1 C2 108.18(13) . .
N1 C1 H4 123.3(12) . .
C2 C1 H4 128.0(13) . .

loop_
_geom_bond_atom_site_label_1
_geom_bond_atom_site_label_2
_geom_bond_distance
_geom_bond_site_symmetry_2
C2 C1 1.3910(17) 2
C2 C1 1.3910(17) .
C2 C3 1.455(3) .
C3 C4 1.3939(17) .
N2 C4 1.3296(18) .
N2 N2 1.339(3) 2
N2 H2 0.87(3) .
N1 C1 1.3261(18) .
N1 N1 1.335(3) 2
N1 H1 0.86(2) .
C4 H3 0.91(2) .
C1 H4 0.899(19) .

loop_
_geom_hbond_atom_site_label_D
_geom_hbond_atom_site_label_H
_geom_hbond_atom_site_label_A
_geom_hbond_distance_DH
_geom_hbond_distance_HA
_geom_hbond_distance_DA
_geom_hbond_angle_DHA
_geom_hbond_site_symmetry_A
N1 H1 Cl1 0.86(2) 2.19(2) 3.0308(13) 168.8(19) 4_545
N2 H2 Cl1 0.87(3) 2.18(3) 3.0444(13) 173(2) 4
C1 H4 Cl1 0.899(19) 2.731(19) 3.5948(16) 161.6(16) .
C4 H3 Cl1 0.91(2) 2.85(2) 3.6464(16) 148.2(18) .
